data_4032012
loop_
_publ_author_name
'Zhao, Li-Ming'
'Zhang, Ai-Li'
'Zhang, Jie-Huan'
'Gao, Hua-Shuai'
'Zhou, Wei'

_publ_section_title
;
 Zinc-Mediated C-3 \a-Prenylation of Isatins with Prenyl Bromide: Access
 to 3-Prenyl-3-hydroxy-2-oxindoles and Its Application.
;
_journal_issue 13
_journal_name_full 'The Journal of organic chemistry'
_journal_page_first 5487
_journal_page_last 5494
_journal_paper_doi 10.1021/acs.joc.6b00836
_journal_volume 81
_journal_year 2016
_chemical_formula_sum 'C13 H15 N O2'
_chemical_formula_weight 217.26
_chemical_name_systematic
; 
 ? 
;
_space_group_IT_number 14
_symmetry_cell_setting monoclinic
_symmetry_space_group_name_Hall '-P 2ybc'
_symmetry_space_group_name_H-M 'P 1 21/c 1'
_atom_sites_solution_hydrogens geom
_atom_sites_solution_primary direct
_atom_sites_solution_secondary difmap
_audit_creation_method SHELXL-97
_cell_angle_alpha 90.00
_cell_angle_beta 96.5690(10)
_cell_angle_gamma 90.00
_cell_formula_units_Z 4
_cell_length_a 10.1491(10)
_cell_length_b 11.4621(11)
_cell_length_c 10.7009(10)
_cell_measurement_reflns_used 2580
_cell_measurement_temperature 296(2)
_cell_measurement_theta_max 28.10
_cell_measurement_theta_min 2.61
_cell_volume 1236.7(2)
_computing_cell_refinement 'Bruker SMART'
_computing_data_collection 'Bruker SMART'
_computing_data_reduction 'Bruker SAINT'
_computing_molecular_graphics 'Bruker SHELXTL'
_computing_publication_material 'Bruker SHELXTL'
_computing_structure_refinement 'Bruker SHELXTL'
_computing_structure_solution 'Bruker SHELXTL'
_diffrn_ambient_temperature 296(2)
_diffrn_measured_fraction_theta_full 0.996
_diffrn_measured_fraction_theta_max 0.996
_diffrn_measurement_device_type 'CCD area detector'
_diffrn_measurement_method 'phi and omega scans'
_diffrn_radiation_monochromator graphite
_diffrn_radiation_source 'fine-focus sealed tube'
_diffrn_radiation_type MoK\a
_diffrn_radiation_wavelength 0.71073
_diffrn_reflns_av_R_equivalents 0.0160
_diffrn_reflns_av_sigmaI/netI 0.0199
_diffrn_reflns_limit_h_max 10
_diffrn_reflns_limit_h_min -12
_diffrn_reflns_limit_k_max 14
_diffrn_reflns_limit_k_min -14
_diffrn_reflns_limit_l_max 13
_diffrn_reflns_limit_l_min -8
_diffrn_reflns_number 6740
_diffrn_reflns_theta_full 26.36
_diffrn_reflns_theta_max 26.36
_diffrn_reflns_theta_min 2.02
_exptl_absorpt_coefficient_mu 0.079
_exptl_absorpt_correction_T_max 0.9984
_exptl_absorpt_correction_T_min 0.9961
_exptl_absorpt_correction_type multi-scan
_exptl_absorpt_process_details SADABS
_exptl_crystal_colour YELLOW
_exptl_crystal_density_diffrn 1.167
_exptl_crystal_density_method 'not measured'
_exptl_crystal_description BLOCK
_exptl_crystal_F_000 464
_exptl_crystal_size_max 0.05
_exptl_crystal_size_mid 0.05
_exptl_crystal_size_min 0.02
_refine_diff_density_max 0.249
_refine_diff_density_min -0.263
_refine_diff_density_rms 0.066
_refine_ls_extinction_method none
_refine_ls_goodness_of_fit_ref 1.045
_refine_ls_hydrogen_treatment mixed
_refine_ls_matrix_type full
_refine_ls_number_parameters 148
_refine_ls_number_reflns 2527
_refine_ls_number_restraints 0
_refine_ls_restrained_S_all 1.045
_refine_ls_R_factor_all 0.0618
_refine_ls_R_factor_gt 0.0485
_refine_ls_shift/su_max 0.000
_refine_ls_shift/su_mean 0.000
_refine_ls_structure_factor_coef Fsqd
_refine_ls_weighting_details 'calc w=1/[\s^2^(Fo^2^)+(0.0729P)^2^+0.1369P] where P=(Fo^2^+2Fc^2^)/3'
_refine_ls_weighting_scheme calc
_refine_ls_wR_factor_gt 0.1224
_refine_ls_wR_factor_ref 0.1322
_reflns_number_gt 1970
_reflns_number_total 2527
_reflns_threshold_expression >2sigma(I)
_cod_data_source_file jo6b00836_si_002.cif
_cod_data_source_block 1
_cod_depositor_comments
;
The following automatic conversions were performed:

'_symmetry_cell_setting' value 'MONOCLINIC' changed to 'monoclinic'
according to
/usr/data/users/saulius/crontab/automatic-downloads/current/ACS/lib/dictionaries/cif_core.dic
dictionary named 'cif_core.dic' version 2.4.2 from 2011-04-26.

Automatic conversion script
Id: cif_fix_values 4268 2015-11-12 08:31:59Z antanas 
;
_cod_original_sg_symbol_H-M P2(1)/c
_cod_database_code 4032012

loop_
_symmetry_equiv_pos_as_xyz
'x, y, z'
'-x, y+1/2, -z+1/2'
'-x, -y, -z'
'x, -y-1/2, z-1/2'

loop_
_atom_site_label
_atom_site_type_symbol
_atom_site_fract_x
_atom_site_fract_y
_atom_site_fract_z
_atom_site_U_iso_or_equiv
_atom_site_adp_type
_atom_site_occupancy
_atom_site_symmetry_multiplicity
_atom_site_calc_flag
_atom_site_refinement_flags
O1 O 0.02042(11) 0.38771(8) 0.16433(9) 0.0512(3) Uani 1 1 d .
H1 H 0.0084 0.3888 0.0872 0.077 Uiso 1 1 calc R
O2 O 0.01143(12) 0.63637(8) 0.08801(10) 0.0608(3) Uani 1 1 d .
N1 N 0.07434(12) 0.65035(10) 0.29901(10) 0.0478(3) Uani 1 1 d .
H1A H 0.0533 0.7221 0.3092 0.057 Uiso 1 1 calc R
C1 C 0.19895(15) 0.37774(13) 0.42635(15) 0.0562(4) Uani 1 1 d .
H1B H 0.2141 0.3041 0.3943 0.067 Uiso 1 1 calc R
C2 C 0.22396(19) 0.39959(16) 0.55379(16) 0.0673(5) Uani 1 1 d .
H2 H 0.2567 0.3403 0.6080 0.081 Uiso 1 1 calc R
C3 C 0.20081(19) 0.50851(16) 0.60125(16) 0.0682(5) Uani 1 1 d .
H3 H 0.2190 0.5217 0.6873 0.082 Uiso 1 1 calc R
C4 C 0.15104(16) 0.59895(14) 0.52363(14) 0.0579(4) Uani 1 1 d .
H4 H 0.1348 0.6722 0.5559 0.069 Uiso 1 1 calc R
C5 C 0.12679(13) 0.57598(11) 0.39747(12) 0.0440(3) Uani 1 1 d .
C6 C 0.15118(13) 0.46689(11) 0.34744(13) 0.0428(3) Uani 1 1 d .
C7 C 0.11883(13) 0.47125(11) 0.20732(13) 0.0425(3) Uani 1 1 d .
C8 C 0.06145(13) 0.59570(11) 0.18807(12) 0.0434(3) Uani 1 1 d .
C9 C 0.24102(16) 0.45828(14) 0.13575(15) 0.0578(4) Uani 1 1 d .
H9A H 0.2798 0.3819 0.1536 0.069 Uiso 1 1 calc R
H9B H 0.2125 0.4620 0.0462 0.069 Uiso 1 1 calc R
C10 C 0.34468(16) 0.54843(17) 0.16782(17) 0.0662(5) Uani 1 1 d .
H10 H 0.3800 0.5528 0.2518 0.079 Uiso 1 1 calc R
C11 C 0.39218(17) 0.62310(18) 0.09001(19) 0.0736(5) Uani 1 1 d .
C12 C 0.3497(2) 0.6297(2) -0.0483(2) 0.0928(7) Uani 1 1 d .
H12A H 0.4197 0.6014 -0.0934 0.139 Uiso 1 1 calc R
H12B H 0.3301 0.7092 -0.0717 0.139 Uiso 1 1 calc R
H12C H 0.2719 0.5827 -0.0687 0.139 Uiso 1 1 calc R
C13 C 0.4992(3) 0.7092(3) 0.1369(3) 0.1317(11) Uani 1 1 d .
H13A H 0.5197 0.7011 0.2263 0.198 Uiso 1 1 calc R
H13B H 0.4686 0.7871 0.1175 0.198 Uiso 1 1 calc R
H13C H 0.5773 0.6941 0.0967 0.198 Uiso 1 1 calc R

loop_
_atom_site_aniso_label
_atom_site_aniso_U_11
_atom_site_aniso_U_22
_atom_site_aniso_U_33
_atom_site_aniso_U_23
_atom_site_aniso_U_13
_atom_site_aniso_U_12
O1 0.0679(7) 0.0327(5) 0.0522(6) -0.0017(4) 0.0032(5) -0.0121(4)
O2 0.0871(8) 0.0385(6) 0.0534(6) 0.0021(5) -0.0061(6) 0.0026(5)
N1 0.0638(8) 0.0277(5) 0.0521(7) -0.0032(5) 0.0073(6) 0.0046(5)
C1 0.0613(9) 0.0407(8) 0.0655(9) 0.0030(7) 0.0022(7) 0.0104(7)
C2 0.0797(11) 0.0585(10) 0.0609(10) 0.0117(8) -0.0037(8) 0.0117(9)
C3 0.0821(12) 0.0715(11) 0.0495(9) 0.0011(8) 0.0006(8) 0.0015(9)
C4 0.0728(10) 0.0493(8) 0.0519(9) -0.0086(7) 0.0086(7) 0.0016(7)
C5 0.0472(7) 0.0357(7) 0.0496(8) -0.0008(6) 0.0076(6) 0.0007(6)
C6 0.0427(7) 0.0346(7) 0.0514(8) -0.0018(6) 0.0067(6) 0.0019(5)
C7 0.0491(7) 0.0283(6) 0.0503(8) -0.0035(5) 0.0070(6) -0.0019(5)
C8 0.0503(8) 0.0301(6) 0.0497(8) -0.0009(6) 0.0047(6) -0.0033(5)
C9 0.0622(9) 0.0515(9) 0.0626(9) -0.0092(7) 0.0189(7) 0.0027(7)
C10 0.0494(8) 0.0851(12) 0.0652(10) -0.0083(9) 0.0117(7) -0.0061(9)
C11 0.0490(9) 0.0823(13) 0.0932(14) -0.0036(10) 0.0238(9) -0.0061(8)
C12 0.0900(15) 0.1016(17) 0.0918(15) 0.0189(13) 0.0320(12) 0.0021(13)
C13 0.0839(16) 0.153(3) 0.162(3) -0.010(2) 0.0291(16) -0.0595(17)

loop_
_atom_type_symbol
_atom_type_description
_atom_type_scat_dispersion_real
_atom_type_scat_dispersion_imag
_atom_type_scat_source
C C 0.0033 0.0016 'International Tables Vol C Tables 4.2.6.8 and 6.1.1.4'
H H 0.0000 0.0000 'International Tables Vol C Tables 4.2.6.8 and 6.1.1.4'
N N 0.0061 0.0033 'International Tables Vol C Tables 4.2.6.8 and 6.1.1.4'
O O 0.0106 0.0060 'International Tables Vol C Tables 4.2.6.8 and 6.1.1.4'

loop_
_geom_angle_atom_site_label_1
_geom_angle_atom_site_label_2
_geom_angle_atom_site_label_3
_geom_angle
C7 O1 H1 109.5
C8 N1 C5 111.75(11)
C8 N1 H1A 124.1
C5 N1 H1A 124.1
C6 C1 C2 118.85(14)
C6 C1 H1B 120.6
C2 C1 H1B 120.6
C3 C2 C1 120.56(15)
C3 C2 H2 119.7
C1 C2 H2 119.7
C2 C3 C4 121.47(15)
C2 C3 H3 119.3
C4 C3 H3 119.3
C5 C4 C3 117.30(14)
C5 C4 H4 121.3
C3 C4 H4 121.3
C4 C5 C6 122.09(13)
C4 C5 N1 129.02(13)
C6 C5 N1 108.88(12)
C1 C6 C5 119.71(13)
C1 C6 C7 131.25(12)
C5 C6 C7 109.04(11)
O1 C7 C6 111.51(11)
O1 C7 C9 110.52(11)
C6 C7 C9 113.47(12)
O1 C7 C8 109.78(10)
C6 C7 C8 101.55(10)
C9 C7 C8 109.63(12)
O2 C8 N1 126.00(13)
O2 C8 C7 125.49(12)
N1 C8 C7 108.50(11)
C10 C9 C7 114.06(12)
C10 C9 H9A 108.7
C7 C9 H9A 108.7
C10 C9 H9B 108.7
C7 C9 H9B 108.7
H9A C9 H9B 107.6
C11 C10 C9 127.13(17)
C11 C10 H10 116.4
C9 C10 H10 116.4
C10 C11 C12 124.81(18)
C10 C11 C13 120.9(2)
C12 C11 C13 114.3(2)
C11 C12 H12A 109.5
C11 C12 H12B 109.5
H12A C12 H12B 109.5
C11 C12 H12C 109.5
H12A C12 H12C 109.5
H12B C12 H12C 109.5
C11 C13 H13A 109.5
C11 C13 H13B 109.5
H13A C13 H13B 109.5
C11 C13 H13C 109.5
H13A C13 H13C 109.5
H13B C13 H13C 109.5

loop_
_geom_bond_atom_site_label_1
_geom_bond_atom_site_label_2
_geom_bond_distance
O1 C7 1.4216(15)
O1 H1 0.8200
O2 C8 1.2236(15)
N1 C8 1.3354(17)
N1 C5 1.4113(17)
N1 H1A 0.8600
C1 C6 1.3779(19)
C1 C2 1.381(2)
C1 H1B 0.9300
C2 C3 1.378(3)
C2 H2 0.9300
C3 C4 1.387(2)
C3 H3 0.9300
C4 C5 1.3698(19)
C4 H4 0.9300
C5 C6 1.3935(18)
C6 C7 1.4987(19)
C7 C9 1.537(2)
C7 C8 1.5455(18)
C9 C10 1.487(2)
C9 H9A 0.9700
C9 H9B 0.9700
C10 C11 1.323(3)
C10 H10 0.9300
C11 C12 1.496(3)
C11 C13 1.510(3)
C12 H12A 0.9600
C12 H12B 0.9600
C12 H12C 0.9600
C13 H13A 0.9600
C13 H13B 0.9600
C13 H13C 0.9600
